data_7041617
loop_
_publ_author_name
'Wang, Yu-Ting'
'Gao, Bin-Bin'
'Wang, Fan'
'Liu, Shi-Yuan'
'Yu, Hong'
'Zhang, Wen-Hua'
'Lang, Jian-Ping'

_publ_section_title
;
 Palladium(ii) and palladium(ii)-silver(i) complexes with N-heterocyclic
 carbene and zwitterionic thiolate mixed ligands: synthesis, structural
 characterization and catalytic properties.
;
_journal_issue 6
_journal_name_full 'Dalton transactions (Cambridge, England : 2003)'
_journal_page_first 1832
_journal_page_last 1839
_journal_paper_doi 10.1039/c6dt04599e
_journal_volume 46
_journal_year 2017
_chemical_formula_moiety 'C74 H110 N14 Pd4 S6, 6(C F3 O3 S), 2(Cl) [+ solvent]'
_chemical_formula_sum 'C80 H110 Cl2 F18 N14 O18 Pd4 S12'
_chemical_formula_weight 2779.03
_space_group_crystal_system triclinic
_space_group_IT_number 2
_space_group_name_Hall '-P 1'
_space_group_name_H-M_alt 'P -1'
_symmetry_space_group_name_Hall '-P 1'
_symmetry_space_group_name_H-M 'P -1'
_atom_sites_solution_hydrogens geom
_audit_creation_method SHELXL-2013
_audit_update_record
;
2016-12-29 deposited with the CCDC.
2017-01-04 downloaded from the CCDC.
;
_cell_angle_alpha 101.276(4)
_cell_angle_beta 107.340(5)
_cell_angle_gamma 97.781(4)
_cell_formula_units_Z 1
_cell_length_a 12.6916(6)
_cell_length_b 15.6346(5)
_cell_length_c 17.4360(9)
_cell_measurement_reflns_used 4942
_cell_measurement_temperature 223(2)
_cell_measurement_theta_max 25.3650
_cell_measurement_theta_min 3.2120
_cell_volume 3168.7(3)
_computing_structure_refinement 'SHELXL-2013 (Sheldrick, 2013)'
_diffrn_ambient_temperature 223(2)
_diffrn_detector_area_resol_mean 10.4471
_diffrn_measured_fraction_theta_full 0.998
_diffrn_measured_fraction_theta_max 0.998
_diffrn_measurement_device_type 'Xcalibur, Atlas, Gemini'
_diffrn_measurement_method '\w scans'
_diffrn_radiation_type MoK\a
_diffrn_radiation_wavelength 0.71073
_diffrn_reflns_av_R_equivalents 0.0948
_diffrn_reflns_av_unetI/netI 0.1675
_diffrn_reflns_Laue_measured_fraction_full 0.998
_diffrn_reflns_Laue_measured_fraction_max 0.998
_diffrn_reflns_limit_h_max 16
_diffrn_reflns_limit_h_min -15
_diffrn_reflns_limit_k_max 20
_diffrn_reflns_limit_k_min -19
_diffrn_reflns_limit_l_max 22
_diffrn_reflns_limit_l_min -22
_diffrn_reflns_number 32182
_diffrn_reflns_point_group_measured_fraction_full 0.998
_diffrn_reflns_point_group_measured_fraction_max 0.998
_diffrn_reflns_theta_full 25.242
_diffrn_reflns_theta_max 27.102
_diffrn_reflns_theta_min 2.716
_diffrn_standards_decay_% 0
_diffrn_standards_interval_count 0
_diffrn_standards_interval_time 0
_diffrn_standards_number 0
_exptl_absorpt_coefficient_mu 0.882
_exptl_absorpt_correction_T_max 0.900
_exptl_absorpt_correction_T_min 0.853
_exptl_absorpt_correction_type multi-scan
_exptl_absorpt_process_details
;
CrysAlisPro, Agilent Technologies,
Version 1.171.37.35 (release 13-08-2014 CrysAlis171 .NET)
(compiled Aug 13 2014,18:06:01)
Empirical absorption correction using spherical harmonics,
 implemented in SCALE3 ABSPACK scaling algorithm.
Empirical absorption correction using spherical harmonics,
 implemented in SCALE3 ABSPACK scaling algorithm.
;
_exptl_crystal_colour 'clear light yellow'
_exptl_crystal_density_diffrn 1.456
_exptl_crystal_description plate
_exptl_crystal_F_000 1404
_exptl_crystal_size_max 0.400
_exptl_crystal_size_mid 0.150
_exptl_crystal_size_min 0.120
_refine_diff_density_max 1.961
_refine_diff_density_min -0.796
_refine_diff_density_rms 0.132
_refine_ls_extinction_method none
_refine_ls_goodness_of_fit_ref 0.985
_refine_ls_hydrogen_treatment constr
_refine_ls_matrix_type full
_refine_ls_number_parameters 739
_refine_ls_number_reflns 13957
_refine_ls_number_restraints 459
_refine_ls_restrained_S_all 0.978
_refine_ls_R_factor_all 0.1862
_refine_ls_R_factor_gt 0.0948
_refine_ls_shift/su_max 0.000
_refine_ls_shift/su_mean 0.000
_refine_ls_structure_factor_coef Fsqd
_refine_ls_weighting_details
;
 w=1/[\s^2^(Fo^2^)+(0.1340P)^2^]
 where P=(Fo^2^+2Fc^2^)/3
;
_refine_ls_weighting_scheme calc
_refine_ls_wR_factor_gt 0.2270
_refine_ls_wR_factor_ref 0.2925
_reflns_Friedel_coverage 0.000
_reflns_number_gt 6175
_reflns_number_total 13957
_reflns_threshold_expression 'I > 2\s(I)'
_cod_data_source_file c6dt04599e2.cif
_cod_data_source_block 5
_cod_depositor_comments 'Adding full bibliography for 7041612--7041617.cif.'
_cod_database_code 7041617
_publcif_datablock.id {0e211a48-f2f0-46ad-951f-b720166924e4}

_shelx_space_group_comment
;
The symmetry employed for this shelxl refinement is uniquely defined
by the following loop, which should always be used as a source of
symmetry information in preference to the above space-group names.
They are only intended as comments.
;
_shelx_estimated_absorpt_t_min 0.719
_shelx_estimated_absorpt_t_max 0.902
_shelxl_version_number 2013-2

loop_
_space_group_symop_operation_xyz
'x, y, z'
'-x, -y, -z'

loop_
_atom_site_label
_atom_site_type_symbol
_atom_site_fract_x
_atom_site_fract_y
_atom_site_fract_z
_atom_site_U_iso_or_equiv
_atom_site_adp_type
_atom_site_occupancy
_atom_site_site_symmetry_order
_atom_site_calc_flag
_atom_site_refinement_flags_posn
_atom_site_refinement_flags_adp
_atom_site_refinement_flags_occupancy
_atom_site_disorder_assembly
_atom_site_disorder_group
Pd1 Pd -0.13644(6) -0.05034(4) 0.56678(5) 0.0532(3) Uani 1 1 d . . . . .
Pd2 Pd -0.00902(6) -0.15694(4) 0.46554(4) 0.0494(3) Uani 1 1 d . . . . .
S1 S 0.0598(2) -0.03491(15) 0.58597(15) 0.0570(6) Uani 1 1 d . . . . .
S2 S -0.1258(2) -0.19983(15) 0.53784(16) 0.0549(6) Uani 1 1 d . . . . .
S3 S 0.1374(2) -0.10167(15) 0.42128(15) 0.0552(6) Uani 1 1 d . . . . .
N1 N -0.3656(9) -0.1214(6) 0.5788(8) 0.080(3) Uani 1 1 d . . . . .
N2 N -0.3816(8) -0.0681(5) 0.4736(7) 0.073(3) Uani 1 1 d . . . . .
N3 N -0.0791(7) -0.3453(5) 0.3632(6) 0.065(2) Uani 1 1 d . . . . .
N4 N -0.1529(7) -0.2621(5) 0.2896(5) 0.061(2) Uani 1 1 d . . . . .
N6 N -0.5794(8) -0.4237(6) 0.3139(8) 0.095(3) Uani 1 1 d . . . . .
N7 N 0.0290(9) -0.3104(6) 0.0675(6) 0.080(3) Uani 1 1 d . . . . .
C1 C -0.3033(10) -0.0783(6) 0.5408(7) 0.066(3) Uani 1 1 d . . . . .
C2 C -0.3160(13) -0.1447(9) 0.6552(10) 0.109(5) Uani 1 1 d . . . . .
H2A H -0.3060 -0.0949 0.7015 0.164 Uiso 1 1 calc R U . . .
H2B H -0.2433 -0.1590 0.6574 0.164 Uiso 1 1 calc R U . . .
H2C H -0.3652 -0.1961 0.6585 0.164 Uiso 1 1 calc R U . . .
C3 C -0.4776(12) -0.1373(7) 0.5356(12) 0.101(5) Uani 1 1 d . . . . .
H3 H -0.5361 -0.1657 0.5502 0.122 Uiso 1 1 calc R U . . .
C4 C -0.4899(11) -0.1051(7) 0.4684(12) 0.101(5) Uani 1 1 d . . . . .
H4 H -0.5577 -0.1071 0.4265 0.122 Uiso 1 1 calc R U . . .
C5 C -0.3603(10) -0.0271(8) 0.4105(9) 0.091(4) Uani 1 1 d . . . . .
H5A H -0.2806 -0.0185 0.4175 0.136 Uiso 1 1 calc R U . . .
H5B H -0.3825 0.0302 0.4159 0.136 Uiso 1 1 calc R U . . .
H5C H -0.4036 -0.0654 0.3560 0.136 Uiso 1 1 calc R U . . .
C6 C -0.0827(9) -0.2619(6) 0.3658(7) 0.062(3) Uani 1 1 d . . . . .
C7 C -0.1832(10) -0.1846(8) 0.2611(7) 0.080(3) Uani 1 1 d . . . . .
H7A H -0.1331 -0.1310 0.2997 0.120 Uiso 1 1 calc R U . . .
H7B H -0.2604 -0.1826 0.2580 0.120 Uiso 1 1 calc R U . . .
H7C H -0.1764 -0.1886 0.2066 0.120 Uiso 1 1 calc R U . . .
C8 C -0.1904(10) -0.3501(8) 0.2429(9) 0.081(4) Uani 1 1 d . . . . .
H8 H -0.2411 -0.3697 0.1882 0.097 Uiso 1 1 calc R U . . .
C9 C -0.1437(11) -0.3996(8) 0.2876(9) 0.090(4) Uani 1 1 d . . . . .
H9 H -0.1524 -0.4618 0.2713 0.109 Uiso 1 1 calc R U . . .
C10 C -0.0100(10) -0.3775(6) 0.4318(8) 0.082(4) Uani 1 1 d . . . . .
H10A H -0.0502 -0.3838 0.4703 0.123 Uiso 1 1 calc R U . . .
H10B H 0.0609 -0.3351 0.4604 0.123 Uiso 1 1 calc R U . . .
H10C H 0.0047 -0.4348 0.4095 0.123 Uiso 1 1 calc R U . . .
C11 C 0.1253(8) -0.0819(7) 0.6662(6) 0.065(3) Uani 1 1 d . . . . .
C12 C 0.2026(9) -0.1344(8) 0.6579(7) 0.074(3) Uani 1 1 d . . . . .
H12 H 0.2125 -0.1505 0.6061 0.088 Uiso 1 1 calc R U . . .
C13 C 0.2665(11) -0.1643(11) 0.7238(10) 0.108(5) Uani 1 1 d . . . . .
H13 H 0.3202 -0.1984 0.7172 0.129 Uiso 1 1 calc R U . . .
C14 C 0.2485(14) -0.1424(13) 0.7990(10) 0.120(6) Uani 1 1 d D . . . .
C15 C 0.1680(15) -0.0930(14) 0.8086(9) 0.138(7) Uani 1 1 d . . . . .
H15 H 0.1555 -0.0794 0.8597 0.165 Uiso 1 1 calc R U . . .
C16 C 0.1074(10) -0.0647(10) 0.7432(7) 0.088(4) Uani 1 1 d . . . . .
H16 H 0.0519 -0.0325 0.7496 0.106 Uiso 1 1 calc R U . . .
N5 N 0.3132(15) -0.1873(18) 0.8649(13) 0.170(7) Uani 0.675(15) 1 d D U P A 1
C17 C 0.260(2) -0.195(2) 0.9305(16) 0.164(6) Uani 0.675(15) 1 d D U P A 1
H17A H 0.1835 -0.2298 0.9045 0.245 Uiso 0.675(15) 1 calc R U P A 1
H17B H 0.2585 -0.1359 0.9599 0.245 Uiso 0.675(15) 1 calc R U P A 1
H17C H 0.3037 -0.2242 0.9693 0.245 Uiso 0.675(15) 1 calc R U P A 1
C18 C 0.4343(17) -0.138(2) 0.8957(19) 0.164(6) Uani 0.675(15) 1 d D U P A 1
H18A H 0.4614 -0.1391 0.8491 0.245 Uiso 0.675(15) 1 calc R U P A 1
H18B H 0.4800 -0.1667 0.9342 0.245 Uiso 0.675(15) 1 calc R U P A 1
H18C H 0.4396 -0.0768 0.9237 0.245 Uiso 0.675(15) 1 calc R U P A 1
C19 C 0.322(2) -0.282(2) 0.8315(17) 0.164(6) Uani 0.675(15) 1 d D U P A 1
H19A H 0.3514 -0.2843 0.7860 0.245 Uiso 0.675(15) 1 calc R U P A 1
H19B H 0.2476 -0.3205 0.8119 0.245 Uiso 0.675(15) 1 calc R U P A 1
H19C H 0.3720 -0.3018 0.8753 0.245 Uiso 0.675(15) 1 calc R U P A 1
N5A N 0.316(4) -0.151(3) 0.8862(18) 0.164(6) Uani 0.325(15) 1 d D U P A 2
C17A C 0.361(4) -0.064(3) 0.953(3) 0.164(6) Uani 0.325(15) 1 d D U P A 2
H17D H 0.4123 -0.0243 0.9377 0.245 Uiso 0.325(15) 1 calc R U P A 2
H17E H 0.4003 -0.0760 1.0052 0.245 Uiso 0.325(15) 1 calc R U P A 2
H17F H 0.2985 -0.0364 0.9581 0.245 Uiso 0.325(15) 1 calc R U P A 2
C18A C 0.403(5) -0.196(5) 0.863(4) 0.164(6) Uani 0.325(15) 1 d D U P A 2
H18D H 0.4586 -0.1528 0.8544 0.245 Uiso 0.325(15) 1 calc R U P A 2
H18E H 0.3669 -0.2425 0.8117 0.245 Uiso 0.325(15) 1 calc R U P A 2
H18F H 0.4406 -0.2224 0.9066 0.245 Uiso 0.325(15) 1 calc R U P A 2
C19A C 0.235(5) -0.229(4) 0.889(4) 0.164(6) Uani 0.325(15) 1 d D U P A 2
H19D H 0.1712 -0.2092 0.9011 0.245 Uiso 0.325(15) 1 calc R U P A 2
H19E H 0.2728 -0.2570 0.9311 0.245 Uiso 0.325(15) 1 calc R U P A 2
H19F H 0.2077 -0.2722 0.8351 0.245 Uiso 0.325(15) 1 calc R U P A 2
C20 C -0.2588(7) -0.2657(5) 0.4692(6) 0.051(2) Uani 1 1 d . . . . .
C21 C -0.3047(9) -0.3394(6) 0.4898(7) 0.067(3) Uani 1 1 d . . . . .
H21 H -0.2651 -0.3536 0.5389 0.080 Uiso 1 1 calc R U . . .
C22 C -0.4074(10) -0.3924(7) 0.4399(9) 0.082(4) Uani 1 1 d . . . . .
H22 H -0.4370 -0.4431 0.4542 0.098 Uiso 1 1 calc R U . . .
C23 C -0.4652(9) -0.3709(7) 0.3701(9) 0.075(3) Uani 1 1 d . . . . .
C24 C -0.4220(9) -0.2972(7) 0.3457(7) 0.066(3) Uani 1 1 d . . . . .
H24 H -0.4616 -0.2839 0.2961 0.079 Uiso 1 1 calc R U . . .
C25 C -0.3182(8) -0.2446(6) 0.3976(6) 0.058(2) Uani 1 1 d . . . . .
H25 H -0.2881 -0.1938 0.3837 0.069 Uiso 1 1 calc R U . . .
C26 C -0.6649(10) -0.3701(11) 0.3170(13) 0.144(7) Uani 1 1 d . . . . .
H26A H -0.7394 -0.4085 0.2929 0.216 Uiso 1 1 calc R U . . .
H26B H -0.6592 -0.3256 0.2858 0.216 Uiso 1 1 calc R U . . .
H26C H -0.6528 -0.3407 0.3742 0.216 Uiso 1 1 calc R U . . .
C27 C -0.5790(18) -0.4552(16) 0.2274(13) 0.210(12) Uani 1 1 d . . . . .
H27A H -0.5471 -0.4054 0.2101 0.315 Uiso 1 1 calc R U . . .
H27B H -0.6557 -0.4801 0.1904 0.315 Uiso 1 1 calc R U . . .
H27C H -0.5340 -0.5005 0.2256 0.315 Uiso 1 1 calc R U . . .
C28 C -0.6093(14) -0.5063(9) 0.3419(14) 0.174(10) Uani 1 1 d . . . . .
H28A H -0.6808 -0.5420 0.3033 0.261 Uiso 1 1 calc R U . . .
H28B H -0.6152 -0.4893 0.3968 0.261 Uiso 1 1 calc R U . . .
H28C H -0.5509 -0.5408 0.3437 0.261 Uiso 1 1 calc R U . . .
C29 C 0.1115(8) -0.1585(6) 0.3171(6) 0.058(3) Uani 1 1 d . . . . .
C30 C 0.1128(7) -0.2495(6) 0.2984(6) 0.055(2) Uani 1 1 d . . . . .
H30 H 0.1335 -0.2778 0.3419 0.065 Uiso 1 1 calc R U . . .
C31 C 0.0846(9) -0.2982(7) 0.2183(7) 0.068(3) Uani 1 1 d . . . . .
H31 H 0.0800 -0.3602 0.2060 0.082 Uiso 1 1 calc R U . . .
C32 C 0.0628(9) -0.2533(7) 0.1553(6) 0.065(3) Uani 1 1 d . . . . .
C33 C 0.0698(10) -0.1652(7) 0.1726(7) 0.080(3) Uani 1 1 d . . . . .
H33 H 0.0591 -0.1358 0.1296 0.096 Uiso 1 1 calc R U . . .
C34 C 0.0924(9) -0.1168(6) 0.2530(7) 0.068(3) Uani 1 1 d . . . . .
H34 H 0.0948 -0.0551 0.2640 0.081 Uiso 1 1 calc R U . . .
C35 C 0.1185(14) -0.3665(12) 0.0605(10) 0.140(6) Uani 1 1 d . . . . .
H35A H 0.1030 -0.3958 0.0027 0.210 Uiso 1 1 calc R U . . .
H35B H 0.1158 -0.4110 0.0920 0.210 Uiso 1 1 calc R U . . .
H35C H 0.1928 -0.3279 0.0824 0.210 Uiso 1 1 calc R U . . .
C36 C -0.0783(15) -0.3710(14) 0.0461(11) 0.172(9) Uani 1 1 d . . . . .
H36A H -0.0693 -0.4147 0.0789 0.258 Uiso 1 1 calc R U . . .
H36B H -0.1040 -0.4012 -0.0124 0.258 Uiso 1 1 calc R U . . .
H36C H -0.1334 -0.3377 0.0575 0.258 Uiso 1 1 calc R U . . .
C37 C 0.029(2) -0.2557(12) 0.0101(10) 0.196(11) Uani 1 1 d . . . . .
H37A H 0.0431 -0.2886 -0.0377 0.294 Uiso 1 1 calc R U . . .
H37B H 0.0874 -0.2022 0.0371 0.294 Uiso 1 1 calc R U . . .
H37C H -0.0439 -0.2392 -0.0076 0.294 Uiso 1 1 calc R U . . .
S5 S 0.0421(3) 0.4353(2) 0.2127(2) 0.0916(10) Uani 1 1 d . . . . .
O4 O -0.0754(9) 0.4137(8) 0.1621(7) 0.143(4) Uani 1 1 d . . . . .
O5 O 0.1112(8) 0.4438(6) 0.1673(5) 0.120(4) Uani 1 1 d . . . . .
O6 O 0.0759(10) 0.5107(7) 0.2862(8) 0.146(4) Uani 1 1 d . . . . .
C39 C 0.0575(14) 0.3440(10) 0.2599(12) 0.111(5) Uani 1 1 d . . . . .
F4 F -0.0045(11) 0.3368(9) 0.3056(8) 0.195(6) Uani 1 1 d . . . . .
F5 F 0.1633(8) 0.3505(8) 0.3079(8) 0.178(5) Uani 1 1 d . . . . .
F6 F 0.0337(9) 0.2667(6) 0.2012(8) 0.163(4) Uani 1 1 d . . . . .
S4 S 0.3654(4) 0.6596(3) 0.5792(4) 0.1242(17) Uani 1 1 d D . . . .
O1 O 0.4284(9) 0.7128(11) 0.6596(9) 0.180(6) Uani 1 1 d D . . . .
O2 O 0.4288(9) 0.6046(7) 0.5479(9) 0.155(5) Uani 1 1 d D . . . .
O3 O 0.2974(9) 0.7028(8) 0.5203(9) 0.166(6) Uani 1 1 d D . . . .
C38 C 0.2605(13) 0.5865(9) 0.5930(7) 0.175(3) Uani 1 1 d D . . . .
F1 F 0.3024(8) 0.5407(6) 0.6490(7) 0.175(3) Uani 1 1 d D . . . .
F2 F 0.1883(8) 0.6296(6) 0.6184(7) 0.175(3) Uani 1 1 d D . . . .
F3 F 0.1996(8) 0.5247(7) 0.5220(7) 0.175(3) Uani 1 1 d D . . . .
S6 S 0.5433(11) 0.1661(9) 0.8369(7) 0.163(4) Uani 0.558(11) 1 d D U P B 1
O7 O 0.4340(16) 0.146(2) 0.7727(15) 0.198(12) Uani 0.558(11) 1 d D U P B 1
O8 O 0.520(2) 0.148(3) 0.9057(14) 0.268(14) Uani 0.558(11) 1 d D U P B 1
O9 O 0.625(3) 0.2418(16) 0.840(2) 0.255(13) Uani 0.558(11) 1 d D U P B 1
C40 C 0.6070(18) 0.0802(17) 0.8049(14) 0.140(7) Uani 0.558(11) 1 d D U P B 1
F7 F 0.7073(16) 0.087(2) 0.8613(14) 0.196(9) Uani 0.558(11) 1 d D U P B 1
F8 F 0.535(3) 0.0026(16) 0.791(2) 0.240(11) Uani 0.558(11) 1 d D U P B 1
F9 F 0.6192(17) 0.0754(19) 0.7299(11) 0.198(9) Uani 0.558(11) 1 d D U P B 1
S6A S 0.6053(12) 0.1495(10) 0.8104(8) 0.155(5) Uani 0.442(11) 1 d D U P B 2
O7A O 0.491(2) 0.164(2) 0.780(2) 0.196(12) Uani 0.442(11) 1 d D U P B 2
O8A O 0.639(3) 0.155(3) 0.7422(17) 0.232(15) Uani 0.442(11) 1 d D U P B 2
O9A O 0.673(3) 0.198(2) 0.8933(13) 0.205(13) Uani 0.442(11) 1 d D U P B 2
C40A C 0.598(3) 0.0404(18) 0.8164(17) 0.181(9) Uani 0.442(11) 1 d D U P B 2
F7A F 0.525(3) -0.0164(19) 0.7467(18) 0.206(13) Uani 0.442(11) 1 d D U P B 2
F8A F 0.699(3) 0.019(2) 0.829(3) 0.284(15) Uani 0.442(11) 1 d D U P B 2
F9A F 0.569(3) 0.026(2) 0.8821(18) 0.264(14) Uani 0.442(11) 1 d D U P B 2
Cl1A Cl 0.0000 0.0000 0.0000 0.342(10) Uani 0.8 2 d S . P C 1
Cl1B Cl 0.087(4) -0.057(2) -0.004(2) 0.342(10) Uani 0.3 1 d . . P D 2
Cl1C Cl 0.086(6) 0.051(4) 0.135(3) 0.342(10) Uani 0.2 1 d . . P E 3
Cl1D Cl -0.271(12) -0.190(7) 0.026(6) 0.342(10) Uani 0.1 1 d . . P F 4

loop_
_atom_site_aniso_label
_atom_site_aniso_U_11
_atom_site_aniso_U_22
_atom_site_aniso_U_33
_atom_site_aniso_U_23
_atom_site_aniso_U_13
_atom_site_aniso_U_12
Pd1 0.0709(5) 0.0402(4) 0.0503(5) -0.0005(3) 0.0363(4) -0.0022(3)
Pd2 0.0642(5) 0.0403(4) 0.0434(5) 0.0005(3) 0.0284(4) 0.0001(3)
S1 0.0781(16) 0.0456(12) 0.0457(15) -0.0025(11) 0.0343(13) -0.0032(11)
S2 0.0695(15) 0.0449(12) 0.0535(16) 0.0092(11) 0.0319(12) 0.0015(11)
S3 0.0754(16) 0.0451(12) 0.0453(14) -0.0001(10) 0.0326(12) 0.0011(11)
N1 0.089(7) 0.059(5) 0.114(9) 0.018(6) 0.068(7) 0.008(5)
N2 0.079(6) 0.050(5) 0.088(8) -0.006(5) 0.048(6) -0.006(4)
N3 0.073(5) 0.046(5) 0.067(6) -0.007(4) 0.030(5) -0.002(4)
N4 0.066(5) 0.061(5) 0.049(5) -0.007(4) 0.029(4) -0.007(4)
N6 0.070(6) 0.065(6) 0.130(11) 0.012(6) 0.020(6) -0.001(5)
N7 0.116(8) 0.073(6) 0.045(6) 0.000(5) 0.029(5) 0.015(6)
C1 0.087(8) 0.052(6) 0.065(8) -0.001(5) 0.049(7) 0.003(5)
C2 0.158(13) 0.089(9) 0.121(13) 0.027(9) 0.106(12) 0.022(9)
C3 0.081(9) 0.048(6) 0.202(18) 0.022(9) 0.093(11) 0.013(6)
C4 0.084(9) 0.045(6) 0.175(17) 0.001(8) 0.065(10) 0.001(6)
C5 0.081(8) 0.081(8) 0.106(11) 0.017(8) 0.032(8) 0.012(6)
C6 0.076(7) 0.056(6) 0.060(7) 0.011(5) 0.037(6) 0.007(5)
C7 0.097(8) 0.094(9) 0.055(7) 0.022(6) 0.032(6) 0.015(7)
C8 0.069(7) 0.066(7) 0.078(9) -0.021(7) 0.016(6) -0.004(6)
C9 0.088(9) 0.057(7) 0.098(11) -0.030(7) 0.034(8) -0.015(6)
C10 0.113(9) 0.038(5) 0.098(10) -0.004(6) 0.059(8) -0.001(6)
C11 0.062(6) 0.082(7) 0.033(5) -0.002(5) 0.017(5) -0.020(5)
C12 0.075(7) 0.084(8) 0.052(7) 0.024(6) 0.008(6) 0.005(6)
C13 0.078(9) 0.151(13) 0.093(12) 0.055(11) 0.021(8) 0.002(8)
C14 0.090(10) 0.176(17) 0.079(12) 0.064(11) 0.004(9) -0.009(10)
C15 0.115(13) 0.23(2) 0.048(9) 0.042(11) 0.015(9) -0.011(13)
C16 0.083(8) 0.140(11) 0.042(7) 0.017(7) 0.029(6) 0.019(7)
N5 0.110(11) 0.268(19) 0.102(15) 0.064(16) -0.002(10) -0.002(15)
C17 0.118(8) 0.244(15) 0.104(11) 0.093(11) -0.011(7) -0.006(9)
C18 0.118(8) 0.244(15) 0.104(11) 0.093(11) -0.011(7) -0.006(9)
C19 0.118(8) 0.244(15) 0.104(11) 0.093(11) -0.011(7) -0.006(9)
N5A 0.118(8) 0.244(15) 0.104(11) 0.093(11) -0.011(7) -0.006(9)
C17A 0.118(8) 0.244(15) 0.104(11) 0.093(11) -0.011(7) -0.006(9)
C18A 0.118(8) 0.244(15) 0.104(11) 0.093(11) -0.011(7) -0.006(9)
C19A 0.118(8) 0.244(15) 0.104(11) 0.093(11) -0.011(7) -0.006(9)
C20 0.057(5) 0.040(5) 0.058(7) 0.008(4) 0.027(5) 0.007(4)
C21 0.075(7) 0.058(6) 0.068(8) 0.016(5) 0.033(6) -0.003(5)
C22 0.074(8) 0.063(7) 0.099(10) 0.030(7) 0.018(7) -0.008(6)
C23 0.057(6) 0.058(6) 0.096(10) -0.002(6) 0.024(6) 0.002(5)
C24 0.073(7) 0.068(7) 0.054(7) 0.014(5) 0.019(6) 0.011(5)
C25 0.067(6) 0.046(5) 0.060(7) 0.006(5) 0.027(5) 0.009(5)
C26 0.056(8) 0.123(12) 0.22(2) 0.029(13) 0.008(10) 0.019(8)
C27 0.18(2) 0.22(2) 0.113(17) -0.067(17) 0.011(15) -0.075(17)
C28 0.127(13) 0.066(9) 0.26(3) 0.066(12) -0.027(14) -0.028(8)
C29 0.073(6) 0.044(5) 0.061(7) 0.002(5) 0.039(5) 0.000(4)
C30 0.064(6) 0.051(5) 0.053(6) 0.002(5) 0.033(5) 0.014(4)
C31 0.082(7) 0.052(6) 0.063(7) -0.009(5) 0.034(6) -0.002(5)
C32 0.100(8) 0.052(6) 0.043(6) 0.005(5) 0.031(6) 0.010(5)
C33 0.132(10) 0.067(7) 0.061(8) 0.023(6) 0.055(7) 0.024(7)
C34 0.112(8) 0.033(5) 0.059(7) -0.006(5) 0.051(6) -0.003(5)
C35 0.154(14) 0.152(15) 0.088(12) -0.033(11) 0.048(11) 0.021(12)
C36 0.145(15) 0.22(2) 0.095(13) -0.065(14) 0.062(12) -0.035(15)
C37 0.38(3) 0.133(15) 0.061(11) -0.002(10) 0.094(16) -0.007(18)
S5 0.096(2) 0.083(2) 0.078(2) 0.0004(18) 0.0230(19) -0.0005(17)
O4 0.109(8) 0.153(10) 0.119(9) 0.009(7) -0.008(7) 0.005(7)
O5 0.133(7) 0.138(8) 0.063(6) -0.016(5) 0.058(6) -0.056(6)
O6 0.161(9) 0.095(7) 0.148(10) -0.047(7) 0.072(8) -0.015(6)
C39 0.109(12) 0.089(10) 0.124(15) 0.017(10) 0.034(11) 0.008(9)
F4 0.198(11) 0.260(15) 0.193(13) 0.125(11) 0.121(10) 0.039(10)
F5 0.103(7) 0.213(11) 0.195(12) 0.107(10) -0.007(7) 0.001(7)
F6 0.191(10) 0.086(6) 0.208(12) 0.030(7) 0.071(9) 0.014(6)
S4 0.106(3) 0.099(3) 0.202(6) 0.060(3) 0.090(4) 0.016(2)
O1 0.090(8) 0.263(17) 0.167(14) 0.023(12) 0.051(8) -0.008(9)
O2 0.143(9) 0.134(9) 0.277(16) 0.108(10) 0.150(11) 0.060(7)
O3 0.152(10) 0.141(10) 0.280(17) 0.142(11) 0.109(11) 0.060(8)
C38 0.153(5) 0.155(5) 0.268(9) 0.101(5) 0.108(5) 0.045(4)
F1 0.153(5) 0.155(5) 0.268(9) 0.101(5) 0.108(5) 0.045(4)
F2 0.153(5) 0.155(5) 0.268(9) 0.101(5) 0.108(5) 0.045(4)
F3 0.153(5) 0.155(5) 0.268(9) 0.101(5) 0.108(5) 0.045(4)
S6 0.156(9) 0.226(10) 0.077(6) 0.015(7) 0.007(6) 0.048(7)
O7 0.097(11) 0.36(3) 0.110(14) 0.01(2) 0.019(10) 0.085(14)
O8 0.24(3) 0.52(4) 0.118(16) 0.10(2) 0.092(16) 0.20(3)
O9 0.24(2) 0.187(15) 0.22(3) 0.00(2) -0.04(2) -0.017(16)
C40 0.091(12) 0.197(14) 0.127(12) 0.040(15) 0.037(10) 0.013(10)
F7 0.126(11) 0.28(2) 0.171(16) 0.088(19) 0.021(11) 0.045(12)
F8 0.26(2) 0.183(12) 0.19(2) 0.039(18) 0.004(18) -0.050(15)
F9 0.129(14) 0.30(2) 0.113(11) -0.027(14) 0.034(10) -0.013(16)
S6A 0.123(8) 0.199(10) 0.090(8) 0.015(8) 0.013(6) -0.062(8)
O7A 0.170(16) 0.21(2) 0.13(2) 0.00(2) -0.026(15) -0.006(19)
O8A 0.21(2) 0.32(3) 0.119(17) 0.07(2) 0.037(18) -0.09(3)
O9A 0.21(2) 0.208(19) 0.092(12) 0.054(14) -0.053(15) -0.08(2)
C40A 0.157(17) 0.204(13) 0.128(17) 0.038(14) 0.000(16) -0.029(16)
F7A 0.20(2) 0.184(14) 0.156(19) -0.040(18) 0.002(17) 0.042(17)
F8A 0.200(18) 0.27(3) 0.27(3) -0.03(3) -0.014(17) 0.03(2)
F9A 0.31(3) 0.24(3) 0.152(19) 0.050(18) 0.03(2) -0.12(2)
Cl1A 0.61(3) 0.322(18) 0.276(15) 0.190(15) 0.231(19) 0.320(19)
Cl1B 0.61(3) 0.322(18) 0.276(15) 0.190(15) 0.231(19) 0.320(19)
Cl1C 0.61(3) 0.322(18) 0.276(15) 0.190(15) 0.231(19) 0.320(19)
Cl1D 0.61(3) 0.322(18) 0.276(15) 0.190(15) 0.231(19) 0.320(19)

loop_
_atom_type_symbol
_atom_type_description
_atom_type_scat_dispersion_real
_atom_type_scat_dispersion_imag
_atom_type_scat_source
C C 0.0033 0.0016 'International Tables Vol C Tables 4.2.6.8 and 6.1.1.4'
H H 0.0000 0.0000 'International Tables Vol C Tables 4.2.6.8 and 6.1.1.4'
N N 0.0061 0.0033 'International Tables Vol C Tables 4.2.6.8 and 6.1.1.4'
O O 0.0106 0.0060 'International Tables Vol C Tables 4.2.6.8 and 6.1.1.4'
F F 0.0171 0.0103 'International Tables Vol C Tables 4.2.6.8 and 6.1.1.4'
S S 0.1246 0.1234 'International Tables Vol C Tables 4.2.6.8 and 6.1.1.4'
Cl Cl 0.1484 0.1585 'International Tables Vol C Tables 4.2.6.8 and 6.1.1.4'
Pd Pd -0.9988 1.0072 'International Tables Vol C Tables 4.2.6.8 and 6.1.1.4'

loop_
_geom_angle_atom_site_label_1
_geom_angle_atom_site_label_2
_geom_angle_atom_site_label_3
_geom_angle
_geom_angle_site_symmetry_1
_geom_angle_site_symmetry_3
C1 Pd1 S2 93.1(3) . .
C1 Pd1 S3 90.8(3) . 2_556
S2 Pd1 S3 171.19(9) . 2_556
C1 Pd1 S1 172.7(3) . .
S2 Pd1 S1 80.38(8) . .
S3 Pd1 S1 95.21(8) 2_556 .
C1 Pd1 Pd2 123.8(3) . .
S2 Pd1 Pd2 47.74(6) . .
S3 Pd1 Pd2 123.86(6) 2_556 .
S1 Pd1 Pd2 49.08(6) . .
C6 Pd2 S2 94.4(3) . .
C6 Pd2 S3 96.0(3) . .
S2 Pd2 S3 167.65(10) . .
C6 Pd2 S1 174.1(3) . .
S2 Pd2 S1 80.25(8) . .
S3 Pd2 S1 89.59(8) . .
C6 Pd2 Pd1 125.3(3) . .
S2 Pd2 Pd1 47.68(6) . .
S3 Pd2 Pd1 128.46(6) . .
S1 Pd2 Pd1 48.96(6) . .
C11 S1 Pd1 110.2(3) . .
C11 S1 Pd2 104.3(3) . .
Pd1 S1 Pd2 81.96(8) . .
C20 S2 Pd1 109.9(3) . .
C20 S2 Pd2 111.6(3) . .
Pd1 S2 Pd2 84.58(8) . .
C29 S3 Pd2 109.6(3) . .
C29 S3 Pd1 111.0(3) . 2_556
Pd2 S3 Pd1 105.61(9) . 2_556
C1 N1 C3 111.2(12) . .
C1 N1 C2 122.9(11) . .
C3 N1 C2 125.9(11) . .
C1 N2 C4 111.9(12) . .
C1 N2 C5 126.3(9) . .
C4 N2 C5 121.8(13) . .
C6 N3 C9 111.5(11) . .
C6 N3 C10 124.8(9) . .
C9 N3 C10 123.7(10) . .
C6 N4 C8 107.9(10) . .
C6 N4 C7 126.5(9) . .
C8 N4 C7 125.6(11) . .
C26 N6 C23 109.9(10) . .
C26 N6 C27 111.6(16) . .
C23 N6 C27 110.7(11) . .
C26 N6 C28 108.3(13) . .
C23 N6 C28 109.9(11) . .
C27 N6 C28 106.3(15) . .
C37 N7 C36 112.8(15) . .
C37 N7 C32 110.7(10) . .
C36 N7 C32 110.3(10) . .
C37 N7 C35 105.0(14) . .
C36 N7 C35 108.1(13) . .
C32 N7 C35 109.7(10) . .
N2 C1 N1 103.5(10) . .
N2 C1 Pd1 126.4(8) . .
N1 C1 Pd1 129.7(10) . .
N1 C2 H2A 109.5 . .
N1 C2 H2B 109.5 . .
H2A C2 H2B 109.5 . .
N1 C2 H2C 109.5 . .
H2A C2 H2C 109.5 . .
H2B C2 H2C 109.5 . .
C4 C3 N1 107.9(11) . .
C4 C3 H3 126.0 . .
N1 C3 H3 126.0 . .
C3 C4 N2 105.5(14) . .
C3 C4 H4 127.2 . .
N2 C4 H4 127.2 . .
N2 C5 H5A 109.5 . .
N2 C5 H5B 109.5 . .
H5A C5 H5B 109.5 . .
N2 C5 H5C 109.5 . .
H5A C5 H5C 109.5 . .
H5B C5 H5C 109.5 . .
N3 C6 N4 105.3(9) . .
N3 C6 Pd2 126.6(9) . .
N4 C6 Pd2 127.9(7) . .
N4 C7 H7A 109.5 . .
N4 C7 H7B 109.5 . .
H7A C7 H7B 109.5 . .
N4 C7 H7C 109.5 . .
H7A C7 H7C 109.5 . .
H7B C7 H7C 109.5 . .
C9 C8 N4 107.9(12) . .
C9 C8 H8 126.0 . .
N4 C8 H8 126.0 . .
C8 C9 N3 107.4(11) . .
C8 C9 H9 126.3 . .
N3 C9 H9 126.3 . .
N3 C10 H10A 109.5 . .
N3 C10 H10B 109.5 . .
H10A C10 H10B 109.5 . .
N3 C10 H10C 109.5 . .
H10A C10 H10C 109.5 . .
H10B C10 H10C 109.5 . .
C12 C11 C16 116.8(11) . .
C12 C11 S1 120.7(8) . .
C16 C11 S1 122.4(10) . .
C11 C12 C13 122.4(12) . .
C11 C12 H12 118.8 . .
C13 C12 H12 118.8 . .
C14 C13 C12 118.2(15) . .
C14 C13 H13 120.9 . .
C12 C13 H13 120.9 . .
C13 C14 C15 121.0(14) . .
C13 C14 N5A 131(3) . .
C15 C14 N5A 107(2) . .
C13 C14 N5 114.2(19) . .
C15 C14 N5 124.3(18) . .
C16 C15 C14 119.3(15) . .
C16 C15 H15 120.3 . .
C14 C15 H15 120.3 . .
C15 C16 C11 122.2(14) . .
C15 C16 H16 118.9 . .
C11 C16 H16 118.9 . .
C18 N5 C17 116(2) . .
C18 N5 C19 103(2) . .
C17 N5 C19 103(2) . .
C18 N5 C14 106.0(17) . .
C17 N5 C14 113.4(18) . .
C19 N5 C14 115.1(19) . .
N5 C17 H17A 109.5 . .
N5 C17 H17B 109.5 . .
H17A C17 H17B 109.5 . .
N5 C17 H17C 109.5 . .
H17A C17 H17C 109.5 . .
H17B C17 H17C 109.5 . .
N5 C18 H18A 109.5 . .
N5 C18 H18B 109.5 . .
H18A C18 H18B 109.5 . .
N5 C18 H18C 109.5 . .
H18A C18 H18C 109.5 . .
H18B C18 H18C 109.5 . .
N5 C19 H19A 109.5 . .
N5 C19 H19B 109.5 . .
H19A C19 H19B 109.5 . .
N5 C19 H19C 109.5 . .
H19A C19 H19C 109.5 . .
H19B C19 H19C 109.5 . .
C18A N5A C17A 116(4) . .
C18A N5A C19A 101(5) . .
C17A N5A C19A 125(5) . .
C18A N5A C14 98(3) . .
C17A N5A C14 116(3) . .
C19A N5A C14 97(3) . .
N5A C17A H17D 109.5 . .
N5A C17A H17E 109.5 . .
H17D C17A H17E 109.5 . .
N5A C17A H17F 109.5 . .
H17D C17A H17F 109.5 . .
H17E C17A H17F 109.5 . .
N5A C18A H18D 109.5 . .
N5A C18A H18E 109.5 . .
H18D C18A H18E 109.5 . .
N5A C18A H18F 109.5 . .
H18D C18A H18F 109.5 . .
H18E C18A H18F 109.5 . .
N5A C19A H19D 109.5 . .
N5A C19A H19E 109.5 . .
H19D C19A H19E 109.5 . .
N5A C19A H19F 109.5 . .
H19D C19A H19F 109.5 . .
H19E C19A H19F 109.5 . .
C21 C20 C25 119.0(9) . .
C21 C20 S2 118.4(8) . .
C25 C20 S2 122.5(7) . .
C20 C21 C22 121.2(11) . .
C20 C21 H21 119.4 . .
C22 C21 H21 119.4 . .
C23 C22 C21 119.3(11) . .
C23 C22 H22 120.3 . .
C21 C22 H22 120.3 . .
C22 C23 C24 121.8(10) . .
C22 C23 N6 122.5(11) . .
C24 C23 N6 115.7(11) . .
C25 C24 C23 117.5(10) . .
C25 C24 H24 121.2 . .
C23 C24 H24 121.2 . .
C20 C25 C24 121.0(9) . .
C20 C25 H25 119.5 . .
C24 C25 H25 119.5 . .
N6 C26 H26A 109.5 . .
N6 C26 H26B 109.5 . .
H26A C26 H26B 109.5 . .
N6 C26 H26C 109.5 . .
H26A C26 H26C 109.5 . .
H26B C26 H26C 109.5 . .
N6 C27 H27A 109.5 . .
N6 C27 H27B 109.5 . .
H27A C27 H27B 109.5 . .
N6 C27 H27C 109.5 . .
H27A C27 H27C 109.5 . .
H27B C27 H27C 109.5 . .
N6 C28 H28A 109.5 . .
N6 C28 H28B 109.5 . .
H28A C28 H28B 109.5 . .
N6 C28 H28C 109.5 . .
H28A C28 H28C 109.5 . .
H28B C28 H28C 109.5 . .
C34 C29 C30 117.9(9) . .
C34 C29 S3 123.0(7) . .
C30 C29 S3 119.1(8) . .
C31 C30 C29 121.5(10) . .
C31 C30 H30 119.2 . .
C29 C30 H30 119.2 . .
C30 C31 C32 118.1(9) . .
C30 C31 H31 120.9 . .
C32 C31 H31 120.9 . .
C33 C32 C31 121.1(10) . .
C33 C32 N7 122.8(10) . .
C31 C32 N7 116.1(9) . .
C32 C33 C34 120.8(10) . .
C32 C33 H33 119.6 . .
C34 C33 H33 119.6 . .
C29 C34 C33 120.3(9) . .
C29 C34 H34 119.9 . .
C33 C34 H34 119.9 . .
N7 C35 H35A 109.5 . .
N7 C35 H35B 109.5 . .
H35A C35 H35B 109.5 . .
N7 C35 H35C 109.5 . .
H35A C35 H35C 109.5 . .
H35B C35 H35C 109.5 . .
N7 C36 H36A 109.5 . .
N7 C36 H36B 109.5 . .
H36A C36 H36B 109.5 . .
N7 C36 H36C 109.5 . .
H36A C36 H36C 109.5 . .
H36B C36 H36C 109.5 . .
N7 C37 H37A 109.5 . .
N7 C37 H37B 109.5 . .
H37A C37 H37B 109.5 . .
N7 C37 H37C 109.5 . .
H37A C37 H37C 109.5 . .
H37B C37 H37C 109.5 . .
O5 S5 O4 112.2(7) . .
O5 S5 O6 111.0(6) . .
O4 S5 O6 116.4(7) . .
O5 S5 C39 112.2(8) . .
O4 S5 C39 103.2(8) . .
O6 S5 C39 101.1(8) . .
F4 C39 F5 106.7(16) . .
F4 C39 F6 109.5(14) . .
F5 C39 F6 104.7(14) . .
F4 C39 S5 113.1(12) . .
F5 C39 S5 112.2(11) . .
F6 C39 S5 110.3(13) . .
O2 S4 O1 111.3(9) . .
O2 S4 O3 115.5(9) . .
O1 S4 O3 117.5(9) . .
O2 S4 C38 104.5(6) . .
O1 S4 C38 104.9(7) . .
O3 S4 C38 101.0(6) . .
F2 C38 F1 107.7(10) . .
F2 C38 F3 107.1(10) . .
F1 C38 F3 106.0(10) . .
F2 C38 S4 111.4(10) . .
F1 C38 S4 112.6(10) . .
F3 C38 S4 111.9(10) . .
O8 S6 O9 123.8(19) . .
O8 S6 O7 104.6(17) . .
O9 S6 O7 117.8(19) . .
O8 S6 C40 104.7(15) . .
O9 S6 C40 99.5(15) . .
O7 S6 C40 103.6(13) . .
F7 C40 F8 113(2) . .
F7 C40 F9 109.3(19) . .
F8 C40 F9 102(2) . .
F7 C40 S6 110.4(18) . .
F8 C40 S6 107.5(19) . .
F9 C40 S6 114.6(19) . .
O8A S6A O9A 122.4(19) . .
O8A S6A O7A 100.1(19) . .
O9A S6A O7A 117(2) . .
O8A S6A C40A 106.2(18) . .
O9A S6A C40A 102.7(15) . .
O7A S6A C40A 108.0(16) . .
F8A C40A F7A 108(2) . .
F8A C40A F9A 105(2) . .
F7A C40A F9A 109(2) . .
F8A C40A S6A 111(2) . .
F7A C40A S6A 112(2) . .
F9A C40A S6A 113(2) . .

loop_
_geom_bond_atom_site_label_1
_geom_bond_atom_site_label_2
_geom_bond_distance
_geom_bond_site_symmetry_2
Pd1 C1 1.995(11) .
Pd1 S2 2.324(2) .
Pd1 S3 2.347(2) 2_556
Pd1 S1 2.383(3) .
Pd1 Pd2 3.1289(9) .
Pd2 C6 2.023(10) .
Pd2 S2 2.326(2) .
Pd2 S3 2.341(2) .
Pd2 S1 2.388(2) .
S1 C11 1.750(12) .
S2 C20 1.785(9) .
S3 C29 1.769(10) .
S3 Pd1 2.347(2) 2_556
N1 C1 1.364(13) .
N1 C3 1.358(17) .
N1 C2 1.433(18) .
N2 C1 1.346(14) .
N2 C4 1.386(14) .
N2 C5 1.449(16) .
N3 C6 1.303(12) .
N3 C9 1.365(14) .
N3 C10 1.477(15) .
N4 C6 1.360(13) .
N4 C8 1.391(13) .
N4 C7 1.453(14) .
N6 C26 1.464(16) .
N6 C23 1.502(14) .
N6 C27 1.49(2) .
N6 C28 1.508(17) .
N7 C37 1.437(19) .
N7 C36 1.450(17) .
N7 C32 1.515(13) .
N7 C35 1.543(17) .
C2 H2A 0.9700 .
C2 H2B 0.9700 .
C2 H2C 0.9700 .
C3 C4 1.34(2) .
C3 H3 0.9400 .
C4 H4 0.9400 .
C5 H5A 0.9700 .
C5 H5B 0.9700 .
C5 H5C 0.9700 .
C7 H7A 0.9700 .
C7 H7B 0.9700 .
C7 H7C 0.9700 .
C8 C9 1.281(17) .
C8 H8 0.9400 .
C9 H9 0.9400 .
C10 H10A 0.9700 .
C10 H10B 0.9700 .
C10 H10C 0.9700 .
C11 C12 1.383(15) .
C11 C16 1.407(14) .
C12 C13 1.397(17) .
C12 H12 0.9400 .
C13 C14 1.38(2) .
C13 H13 0.9400 .
C14 C15 1.39(2) .
C14 N5A 1.55(2) .
C14 N5 1.55(2) .
C15 C16 1.36(2) .
C15 H15 0.9400 .
C16 H16 0.9400 .
N5 C18 1.506(15) .
N5 C17 1.508(15) .
N5 C19 1.512(15) .
C17 H17A 0.9700 .
C17 H17B 0.9700 .
C17 H17C 0.9700 .
C18 H18A 0.9700 .
C18 H18B 0.9700 .
C18 H18C 0.9700 .
C19 H19A 0.9700 .
C19 H19B 0.9700 .
C19 H19C 0.9700 .
N5A C18A 1.510(15) .
N5A C17A 1.510(15) .
N5A C19A 1.511(15) .
C17A H17D 0.9700 .
C17A H17E 0.9700 .
C17A H17F 0.9700 .
C18A H18D 0.9700 .
C18A H18E 0.9700 .
C18A H18F 0.9700 .
C19A H19D 0.9700 .
C19A H19E 0.9700 .
C19A H19F 0.9700 .
C20 C21 1.378(12) .
C20 C25 1.380(14) .
C21 C22 1.376(14) .
C21 H21 0.9400 .
C22 C23 1.352(16) .
C22 H22 0.9400 .
C23 C24 1.404(15) .
C24 C25 1.391(13) .
C24 H24 0.9400 .
C25 H25 0.9400 .
C26 H26A 0.9700 .
C26 H26B 0.9700 .
C26 H26C 0.9700 .
C27 H27A 0.9700 .
C27 H27B 0.9700 .
C27 H27C 0.9700 .
C28 H28A 0.9700 .
C28 H28B 0.9700 .
C28 H28C 0.9700 .
C29 C34 1.379(14) .
C29 C30 1.399(12) .
C30 C31 1.369(13) .
C30 H30 0.9400 .
C31 C32 1.397(15) .
C31 H31 0.9400 .
C32 C33 1.336(14) .
C33 C34 1.380(14) .
C33 H33 0.9400 .
C34 H34 0.9400 .
C35 H35A 0.9700 .
C35 H35B 0.9700 .
C35 H35C 0.9700 .
C36 H36A 0.9700 .
C36 H36B 0.9700 .
C36 H36C 0.9700 .
C37 H37A 0.9700 .
C37 H37B 0.9700 .
C37 H37C 0.9700 .
S5 O5 1.356(8) .
S5 O4 1.442(10) .
S5 O6 1.469(10) .
S5 C39 1.788(17) .
C39 F4 1.284(18) .
C39 F5 1.332(17) .
C39 F6 1.354(17) .
S4 O2 1.396(10) .
S4 O1 1.411(13) .
S4 O3 1.468(11) .
S4 C38 1.739(19) .
C38 F2 1.335(10) .
C38 F1 1.348(10) .
C38 F3 1.351(10) .
S6 O8 1.385(17) .
S6 O9 1.446(17) .
S6 O7 1.448(17) .
S6 C40 1.74(2) .
C40 F7 1.332(18) .
C40 F8 1.346(19) .
C40 F9 1.351(19) .
S6A O8A 1.390(18) .
S6A O9A 1.435(16) .
S6A O7A 1.456(19) .
S6A C40A 1.72(2) .
C40A F8A 1.34(2) .
C40A F7A 1.344(19) .
C40A F9A 1.35(2) .
